data_2243971
loop_
_publ_author_name
'B\"ussing, Rolf'
'Ott, Ingo'
'Jones, Peter G.'

_publ_section_title
;
 Crystal structures of the gold NHC complex
 bis(4-bromo-1,3-diethylimidazol-2-ylidene)gold(I) iodide and its 1:1
 adduct with
 <i>trans</i>-bis(4-bromo-1,3-diethyl-imidazol-2-ylidene)diiodidogold(III)
 iodide
;
_journal_coeditor_code YZ2012
_journal_issue 12
_journal_name_full 'Acta Crystallographica Section E'
_journal_page_first 1249
_journal_page_last 1252
_journal_paper_doi 10.1107/S2056989021011488
_journal_volume 77
_journal_year 2021
_chemical_formula_iupac '[Au (C7 H11 Br1 N2)2] I'
_chemical_formula_moiety '(C14 H22 Au Br2 N4)+, I-'
_chemical_formula_sum 'C14 H22 Au Br2 I N4'
_chemical_formula_weight 730.04
_chemical_name_systematic
;
Bis(4-bromo-1,3-diethylimidazol-2-ylidene)gold(I) iodide
;
_space_group_crystal_system triclinic
_space_group_IT_number 2
_space_group_name_Hall '-P 1'
_space_group_name_H-M_alt 'P -1'
_atom_sites_solution_hydrogens geom
_audit_creation_method SHELXL-2017
_cell_angle_alpha 76.374(3)
_cell_angle_beta 85.320(2)
_cell_angle_gamma 85.251(2)
_cell_formula_units_Z 2
_cell_length_a 8.4676(2)
_cell_length_b 8.8248(3)
_cell_length_c 14.0119(5)
_cell_measurement_reflns_used 47541
_cell_measurement_temperature 100(2)
_cell_measurement_theta_max 36.4110
_cell_measurement_theta_min 2.7390
_cell_volume 1011.99(6)
_computing_cell_refinement
;
CrysAlisPro (Rigaku OD, 2021)
;
_computing_data_collection
;
CrysAlisPro (Rigaku OD, 2021)
;
_computing_data_reduction
;
CrysAlisPro (Rigaku OD, 2021)
;
_computing_molecular_graphics
;
Siemens XP (Siemens, 1994)
;
_computing_publication_material
;
SHELXL2017 (Sheldrick, 2015)
;
_computing_structure_refinement
;
SHELXL2017 (Sheldrick, 2015)
;
_computing_structure_solution
;
SHELXS (Sheldrick, 2008)
;
_diffrn_ambient_temperature 100(2)
_diffrn_detector_area_resol_mean 10.0000
_diffrn_measured_fraction_theta_full 0.997
_diffrn_measured_fraction_theta_max 0.934
_diffrn_measurement_device_type 'XtaLAB Synergy, HyPix'
_diffrn_measurement_method '\w scans'
_diffrn_radiation_type MoK\a
_diffrn_radiation_wavelength 0.71073
_diffrn_reflns_av_R_equivalents 0.0429
_diffrn_reflns_av_unetI/netI 0.0257
_diffrn_reflns_limit_h_max 14
_diffrn_reflns_limit_h_min -14
_diffrn_reflns_limit_k_max 14
_diffrn_reflns_limit_k_min -14
_diffrn_reflns_limit_l_max 22
_diffrn_reflns_limit_l_min -22
_diffrn_reflns_number 84327
_diffrn_reflns_theta_full 35.000
_diffrn_reflns_theta_max 36.657
_diffrn_reflns_theta_min 2.763
_diffrn_source 'micro-focus sealed X-ray tube'
_exptl_absorpt_coefficient_mu 12.744
_exptl_absorpt_correction_T_max 1.00000
_exptl_absorpt_correction_T_min 0.75138
_exptl_absorpt_correction_type multi-scan
_exptl_absorpt_process_details
;
(CrysAlisPro; Rigaku OD, 2021)
;
_exptl_crystal_colour colourless
_exptl_crystal_density_diffrn 2.396
_exptl_crystal_description block
_exptl_crystal_F_000 672
_exptl_crystal_size_max 0.09
_exptl_crystal_size_mid 0.06
_exptl_crystal_size_min 0.05
_refine_diff_density_max 1.529
_refine_diff_density_min -2.021
_refine_ls_extinction_method none
_refine_ls_goodness_of_fit_ref 1.022
_refine_ls_hydrogen_treatment constr
_refine_ls_matrix_type full
_refine_ls_number_parameters 203
_refine_ls_number_reflns 9374
_refine_ls_number_restraints 0
_refine_ls_restrained_S_all 1.022
_refine_ls_R_factor_all 0.0313
_refine_ls_R_factor_gt 0.0233
_refine_ls_shift/su_max 0.002
_refine_ls_shift/su_mean 0.000
_refine_ls_structure_factor_coef Fsqd
_refine_ls_weighting_details 'w=1/[\s^2^(Fo^2^)+(0.0219P)^2^+1.6441P] where P=(Fo^2^+2Fc^2^)/3'
_refine_ls_weighting_scheme calc
_refine_ls_wR_factor_gt 0.0502
_refine_ls_wR_factor_ref 0.0519
_reflns_number_gt 8185
_reflns_number_total 9374
_reflns_threshold_expression 'I > 2\s(I)'
_cod_data_source_file yz2012sup1.cif
_cod_data_source_block 3
_cod_database_code 2243971
_shelx_space_group_comment
;
The symmetry employed for this shelxl refinement is uniquely defined
by the following loop, which should always be used as a source of
symmetry information in preference to the above space-group names.
They are only intended as comments.
;
_shelx_estimated_absorpt_t_min 0.393
_shelx_estimated_absorpt_t_max 0.568

loop_
_space_group_symop_operation_xyz
'x, y, z'
'-x, -y, -z'

loop_
_atom_site_type_symbol
_atom_site_label
_atom_site_fract_x
_atom_site_fract_y
_atom_site_fract_z
_atom_site_U_iso_or_equiv
_atom_site_adp_type
_atom_site_calc_flag
_atom_site_occupancy
_atom_site_disorder_assembly
_atom_site_disorder_group
Au Au1 0.46224(2) 0.71713(2) 0.23616(2) 0.01505(2) Uani d 1 . .
I I1 0.25568(2) -0.12579(2) 0.72649(2) 0.01947(3) Uani d 1 . .
Br Br1 0.90742(3) 0.85910(3) -0.11585(2) 0.01837(4) Uani d 1 . .
Br Br2 0.22321(3) 0.27369(3) 0.58678(2) 0.02294(5) Uani d 1 . .
N N1 0.7026(2) 0.8013(2) 0.06168(14) 0.0144(3) Uani d 1 . .
N N2 0.4687(2) 0.7981(2) 0.01341(14) 0.0151(3) Uani d 1 . .
N N3 0.3414(2) 0.4840(2) 0.41402(14) 0.0158(3) Uani d 1 . .
N N4 0.3267(2) 0.7110(2) 0.44721(14) 0.0168(3) Uani d 1 . .
C C1 0.5490(3) 0.7807(3) 0.09487(17) 0.0152(4) Uani d 1 . .
C C2 0.7156(3) 0.8303(3) -0.03991(16) 0.0150(4) Uani d 1 . .
C C3 0.5681(3) 0.8289(3) -0.07101(17) 0.0159(4) Uani d 1 . .
H H3 0.539432 0.845625 -0.137005 0.019 Uiso calc 1 . .
C C4 0.8329(3) 0.7876(3) 0.12682(17) 0.0190(4) Uani d 1 . .
H H4A 0.796328 0.835665 0.182530 0.023 Uiso calc 1 . .
H H4B 0.922392 0.845773 0.090037 0.023 Uiso calc 1 . .
C C5 0.8904(3) 0.6186(3) 0.1667(2) 0.0268(5) Uani d 1 . .
H H5A 0.802277 0.560658 0.203377 0.040 Uiso calc 1 . .
H H5B 0.975985 0.614518 0.210455 0.040 Uiso calc 1 . .
H H5C 0.930249 0.571616 0.111832 0.040 Uiso calc 1 . .
C C6 0.3003(3) 0.7693(3) 0.01381(19) 0.0190(4) Uani d 1 . .
H H6A 0.251033 0.845711 -0.041004 0.023 Uiso calc 1 . .
H H6B 0.244648 0.783981 0.076250 0.023 Uiso calc 1 . .
C C7 0.2815(3) 0.6044(3) 0.0029(2) 0.0253(5) Uani d 1 . .
H H7A 0.335813 0.590123 -0.059152 0.038 Uiso calc 1 . .
H H7B 0.168425 0.588003 0.002906 0.038 Uiso calc 1 . .
H H7C 0.328132 0.528699 0.057982 0.038 Uiso calc 1 . .
C C8 0.3723(3) 0.6350(3) 0.37528(17) 0.0164(4) Uani d 1 . .
C C9 0.2739(3) 0.4672(3) 0.50878(17) 0.0175(4) Uani d 1 . .
C C10 0.2644(3) 0.6105(3) 0.53014(17) 0.0190(4) Uani d 1 . .
H H10 0.223233 0.636119 0.589902 0.023 Uiso calc 1 . .
C C11 0.3707(3) 0.3610(3) 0.35936(19) 0.0208(4) Uani d 1 . .
H H11A 0.380137 0.258081 0.406376 0.025 Uiso calc 1 . .
H H11B 0.472452 0.376079 0.319289 0.025 Uiso calc 1 . .
C C12 0.2385(4) 0.3624(3) 0.2928(2) 0.0292(6) Uani d 1 . .
H H12A 0.137555 0.348228 0.332223 0.044 Uiso calc 1 . .
H H12B 0.260413 0.277190 0.258600 0.044 Uiso calc 1 . .
H H12C 0.231993 0.462511 0.244325 0.044 Uiso calc 1 . .
C C13 0.3265(3) 0.8808(3) 0.43601(19) 0.0204(4) Uani d 1 . .
H H13A 0.407523 0.923764 0.383801 0.024 Uiso calc 1 . .
H H13B 0.354381 0.903198 0.498325 0.024 Uiso calc 1 . .
C C14 0.1657(4) 0.9582(3) 0.4096(3) 0.0367(7) Uani d 1 . .
H H14A 0.140898 0.940989 0.346040 0.055 Uiso calc 1 . .
H H14B 0.166327 1.070607 0.405280 0.055 Uiso calc 1 . .
H H14C 0.085156 0.913349 0.460390 0.055 Uiso calc 1 . .

loop_
_atom_site_aniso_label
_atom_site_aniso_U_11
_atom_site_aniso_U_22
_atom_site_aniso_U_33
_atom_site_aniso_U_12
_atom_site_aniso_U_13
_atom_site_aniso_U_23
Au1 0.01531(4) 0.01589(4) 0.01371(4) -0.00177(3) 0.00196(3) -0.00363(3)
I1 0.02119(7) 0.02104(7) 0.01555(6) 0.00120(5) 0.00096(5) -0.00454(5)
Br1 0.01523(10) 0.02506(11) 0.01603(9) -0.00645(8) 0.00254(7) -0.00658(8)
Br2 0.03080(13) 0.02037(11) 0.01701(10) -0.00987(9) -0.00213(9) -0.00004(8)
N1 0.0136(8) 0.0164(8) 0.0137(8) -0.0021(6) 0.0003(6) -0.0045(6)
N2 0.0129(8) 0.0163(8) 0.0155(8) -0.0007(6) 0.0000(6) -0.0031(7)
N3 0.0170(8) 0.0159(8) 0.0149(8) -0.0017(7) -0.0007(6) -0.0040(7)
N4 0.0204(9) 0.0153(8) 0.0148(8) -0.0032(7) -0.0003(7) -0.0035(7)
C1 0.0139(9) 0.0155(9) 0.0165(9) -0.0023(7) 0.0017(7) -0.0046(7)
C2 0.0152(9) 0.0172(9) 0.0128(8) -0.0035(7) 0.0011(7) -0.0038(7)
C3 0.0149(9) 0.0178(10) 0.0153(9) -0.0021(7) 0.0001(7) -0.0045(8)
C4 0.0176(10) 0.0256(11) 0.0157(9) -0.0056(8) -0.0020(8) -0.0070(8)
C5 0.0241(12) 0.0309(14) 0.0253(12) 0.0050(10) -0.0074(10) -0.0065(10)
C6 0.0119(9) 0.0231(11) 0.0217(10) -0.0001(8) -0.0017(8) -0.0049(9)
C7 0.0201(11) 0.0243(12) 0.0330(13) -0.0066(9) -0.0003(10) -0.0081(10)
C8 0.0153(9) 0.0167(9) 0.0169(9) -0.0016(7) -0.0004(7) -0.0036(8)
C9 0.0211(10) 0.0171(10) 0.0136(9) -0.0045(8) -0.0012(8) -0.0011(8)
C10 0.0218(11) 0.0199(10) 0.0151(9) -0.0047(8) 0.0014(8) -0.0037(8)
C11 0.0251(12) 0.0174(10) 0.0212(11) -0.0008(9) -0.0005(9) -0.0075(9)
C12 0.0391(16) 0.0252(13) 0.0264(13) -0.0052(11) -0.0088(11) -0.0085(10)
C13 0.0271(12) 0.0143(10) 0.0200(10) -0.0054(8) 0.0024(9) -0.0042(8)
C14 0.0328(16) 0.0179(12) 0.056(2) 0.0019(11) -0.0004(14) -0.0034(13)

loop_
_atom_type_symbol
_atom_type_description
_atom_type_scat_dispersion_real
_atom_type_scat_dispersion_imag
_atom_type_scat_source
C C 0.0033 0.0016 'International Tables Vol C Tables 4.2.6.8 and 6.1.1.4'
H H 0.0000 0.0000 'International Tables Vol C Tables 4.2.6.8 and 6.1.1.4'
N N 0.0061 0.0033 'International Tables Vol C Tables 4.2.6.8 and 6.1.1.4'
Br Br -0.2901 2.4595 'International Tables Vol C Tables 4.2.6.8 and 6.1.1.4'
I I -0.4742 1.8119 'International Tables Vol C Tables 4.2.6.8 and 6.1.1.4'
Au Au -2.0133 8.8022 'International Tables Vol C Tables 4.2.6.8 and 6.1.1.4'

loop_
_geom_angle_atom_site_label_1
_geom_angle_atom_site_label_2
_geom_angle_atom_site_label_3
_geom_angle_site_symmetry_1
_geom_angle_site_symmetry_3
_geom_angle
_geom_angle_publ_flag
C1 Au1 C8 . . 174.97(9) y
Br1 I1 Br2 1_446 . 101.436(8) y
C2 Br1 I1 . 1_664 172.43(7) y
C9 Br2 I1 . . 162.21(8) y
C1 N1 C2 . . 109.82(19) ?
C1 N1 C4 . . 123.48(19) ?
C2 N1 C4 . . 126.65(19) ?
C1 N2 C3 . . 111.61(19) ?
C1 N2 C6 . . 124.54(19) ?
C3 N2 C6 . . 123.46(19) ?
C8 N3 C9 . . 110.15(19) ?
C8 N3 C11 . . 123.4(2) ?
C9 N3 C11 . . 126.4(2) ?
C8 N4 C10 . . 111.1(2) ?
C8 N4 C13 . . 124.9(2) ?
C10 N4 C13 . . 123.7(2) ?
N2 C1 N1 . . 105.25(19) ?
N2 C1 Au1 . . 127.11(16) ?
N1 C1 Au1 . . 127.41(17) ?
C3 C2 N1 . . 107.77(19) ?
C3 C2 Br1 . . 128.16(17) ?
N1 C2 Br1 . . 124.05(17) ?
C2 C3 N2 . . 105.6(2) ?
N1 C4 C5 . . 112.1(2) ?
N2 C6 C7 . . 110.9(2) ?
N4 C8 N3 . . 105.41(19) ?
N4 C8 Au1 . . 130.27(17) ?
N3 C8 Au1 . . 124.30(17) ?
C10 C9 N3 . . 107.3(2) ?
C10 C9 Br2 . . 130.48(18) ?
N3 C9 Br2 . . 122.09(17) ?
C9 C10 N4 . . 106.0(2) ?
N3 C11 C12 . . 111.5(2) ?
N4 C13 C14 . . 110.6(2) ?
C2 C3 H3 . . 127.2 ?
N2 C3 H3 . . 127.2 ?
N1 C4 H4A . . 109.2 ?
C5 C4 H4A . . 109.2 ?
N1 C4 H4B . . 109.2 ?
C5 C4 H4B . . 109.2 ?
H4A C4 H4B . . 107.9 ?
C4 C5 H5A . . 109.5 ?
C4 C5 H5B . . 109.5 ?
H5A C5 H5B . . 109.5 ?
C4 C5 H5C . . 109.5 ?
H5A C5 H5C . . 109.5 ?
H5B C5 H5C . . 109.5 ?
N2 C6 H6A . . 109.5 ?
C7 C6 H6A . . 109.5 ?
N2 C6 H6B . . 109.5 ?
C7 C6 H6B . . 109.5 ?
H6A C6 H6B . . 108.1 ?
C6 C7 H7A . . 109.5 ?
C6 C7 H7B . . 109.5 ?
H7A C7 H7B . . 109.5 ?
C6 C7 H7C . . 109.5 ?
H7A C7 H7C . . 109.5 ?
H7B C7 H7C . . 109.5 ?
C9 C10 H10 . . 127.0 ?
N4 C10 H10 . . 127.0 ?
N3 C11 H11A . . 109.3 ?
C12 C11 H11A . . 109.3 ?
N3 C11 H11B . . 109.3 ?
C12 C11 H11B . . 109.3 ?
H11A C11 H11B . . 108.0 ?
C11 C12 H12A . . 109.5 ?
C11 C12 H12B . . 109.5 ?
H12A C12 H12B . . 109.5 ?
C11 C12 H12C . . 109.5 ?
H12A C12 H12C . . 109.5 ?
H12B C12 H12C . . 109.5 ?
N4 C13 H13A . . 109.5 ?
C14 C13 H13A . . 109.5 ?
N4 C13 H13B . . 109.5 ?
C14 C13 H13B . . 109.5 ?
H13A C13 H13B . . 108.1 ?
C13 C14 H14A . . 109.5 ?
C13 C14 H14B . . 109.5 ?
H14A C14 H14B . . 109.5 ?
C13 C14 H14C . . 109.5 ?
H14A C14 H14C . . 109.5 ?
H14B C14 H14C . . 109.5 ?

loop_
_geom_bond_atom_site_label_1
_geom_bond_atom_site_label_2
_geom_bond_site_symmetry_2
_geom_bond_distance
_geom_bond_publ_flag
Au1 C1 . 2.020(2) y
Au1 C8 . 2.022(2) y
I1 Br1 1_446 3.5294(3) y
I1 Br2 . 3.6072(3) y
Au1 Br2 2_666 3.8033(3) y
Br1 C2 . 1.869(2) ?
Br2 C9 . 1.861(2) ?
N1 C1 . 1.357(3) ?
N1 C2 . 1.382(3) ?
N1 C4 . 1.468(3) ?
N2 C1 . 1.348(3) ?
N2 C3 . 1.381(3) ?
N2 C6 . 1.468(3) ?
N3 C8 . 1.354(3) ?
N3 C9 . 1.382(3) ?
N3 C11 . 1.464(3) ?
N4 C8 . 1.351(3) ?
N4 C10 . 1.381(3) ?
N4 C13 . 1.469(3) ?
C2 C3 . 1.357(3) ?
C4 C5 . 1.518(4) ?
C6 C7 . 1.521(4) ?
C9 C10 . 1.361(3) ?
C11 C12 . 1.512(4) ?
C13 C14 . 1.506(4) ?
C3 H3 . 0.9500 ?
C4 H4A . 0.9900 ?
C4 H4B . 0.9900 ?
C5 H5A . 0.9800 ?
C5 H5B . 0.9800 ?
C5 H5C . 0.9800 ?
C6 H6A . 0.9900 ?
C6 H6B . 0.9900 ?
C7 H7A . 0.9800 ?
C7 H7B . 0.9800 ?
C7 H7C . 0.9800 ?
C10 H10 . 0.9500 ?
C11 H11A . 0.9900 ?
C11 H11B . 0.9900 ?
C12 H12A . 0.9800 ?
C12 H12B . 0.9800 ?
C12 H12C . 0.9800 ?
C13 H13A . 0.9900 ?
C13 H13B . 0.9900 ?
C14 H14A . 0.9800 ?
C14 H14B . 0.9800 ?
C14 H14C . 0.9800 ?

loop_
_geom_hbond_atom_site_label_D
_geom_hbond_atom_site_label_H
_geom_hbond_atom_site_label_A
_geom_hbond_site_symmetry_A
_geom_hbond_distance_DH
_geom_hbond_distance_HA
_geom_hbond_distance_DA
_geom_hbond_angle_DHA
_geom_hbond_publ_flag
C3 H3 I1 1_564 0.95 3.15 3.966(2) 145.1 ?
C4 H4A I1 2_666 0.99 3.10 3.995(3) 150.5 ?
C6 H6A I1 1_564 0.99 3.21 3.955(3) 133.8 ?
C10 H10 I1 1_565 0.95 3.20 3.993(2) 142.4 ?
C11 H11A Br2 . 0.99 2.79 3.265(3) 110.4 ?
C11 H11B I1 2_656 0.99 3.19 3.903(3) 130.2 ?
C12 H12B Br1 2_665 0.98 3.06 3.831(3) 136.8 ?
C13 H13B I1 1_565 0.99 3.19 4.053(3) 146.1 ?

loop_
_geom_torsion_atom_site_label_1
_geom_torsion_atom_site_label_2
_geom_torsion_atom_site_label_3
_geom_torsion_atom_site_label_4
_geom_torsion_site_symmetry_1
_geom_torsion_site_symmetry_2
_geom_torsion_site_symmetry_3
_geom_torsion_site_symmetry_4
_geom_torsion
_geom_torsion_publ_flag
C3 N2 C1 N1 . . . . 0.2(3) ?
C6 N2 C1 N1 . . . . 173.2(2) ?
C3 N2 C1 Au1 . . . . -174.55(17) ?
C6 N2 C1 Au1 . . . . -1.5(3) ?
C2 N1 C1 N2 . . . . -0.3(2) ?
C4 N1 C1 N2 . . . . -178.1(2) ?
C2 N1 C1 Au1 . . . . 174.36(16) ?
C4 N1 C1 Au1 . . . . -3.4(3) ?
C1 N1 C2 C3 . . . . 0.4(3) ?
C4 N1 C2 C3 . . . . 178.1(2) ?
C1 N1 C2 Br1 . . . . -177.92(17) ?
C4 N1 C2 Br1 . . . . -0.2(3) ?
N1 C2 C3 N2 . . . . -0.3(3) ?
Br1 C2 C3 N2 . . . . 177.95(17) ?
C1 N2 C3 C2 . . . . 0.1(3) ?
C6 N2 C3 C2 . . . . -173.1(2) ?
C1 N1 C4 C5 . . . . 81.0(3) ?
C2 N1 C4 C5 . . . . -96.4(3) ?
C1 N2 C6 C7 . . . . -94.9(3) ?
C3 N2 C6 C7 . . . . 77.4(3) ?
C10 N4 C8 N3 . . . . -1.3(3) ?
C13 N4 C8 N3 . . . . -175.0(2) ?
C10 N4 C8 Au1 . . . . 177.04(18) ?
C13 N4 C8 Au1 . . . . 3.3(4) ?
C9 N3 C8 N4 . . . . 1.3(3) ?
C11 N3 C8 N4 . . . . 178.8(2) ?
C9 N3 C8 Au1 . . . . -177.17(17) ?
C11 N3 C8 Au1 . . . . 0.4(3) ?
C8 N3 C9 C10 . . . . -0.8(3) ?
C11 N3 C9 C10 . . . . -178.3(2) ?
C8 N3 C9 Br2 . . . . -177.42(17) ?
C11 N3 C9 Br2 . . . . 5.1(3) ?
I1 Br2 C9 C10 . . . . -114.8(3) ?
I1 Br2 C9 N3 . . . . 61.0(4) ?
N3 C9 C10 N4 . . . . 0.0(3) ?
Br2 C9 C10 N4 . . . . 176.24(19) ?
C8 N4 C10 C9 . . . . 0.8(3) ?
C13 N4 C10 C9 . . . . 174.6(2) ?
C8 N3 C11 C12 . . . . -80.8(3) ?
C9 N3 C11 C12 . . . . 96.4(3) ?
C8 N4 C13 C14 . . . . 94.0(3) ?
C10 N4 C13 C14 . . . . -79.0(3) ?

_cod_database_fobs_code 2243971
